data_7045698
loop_
_publ_author_name
'Iglesias-Sig\"uenza, Javier'
'Izquierdo, Cristina'
'D\'iez, Elena'
'Fern\'andez, Rosario'
'Lassaletta, Jos\'e M'

_publ_section_title
;
 N-Heterotricyclic cationic carbene ligands. Synthesis, reactivity and
 coordination chemistry.
;
_journal_issue 15
_journal_name_full 'Dalton transactions (Cambridge, England : 2003)'
_journal_page_first 5196
_journal_page_last 5206
_journal_paper_doi 10.1039/c8dt00213d
_journal_volume 47
_journal_year 2018
_chemical_formula_sum 'C50 H50 Ag2 F12 N8 O12 S4'
_chemical_formula_weight 1526.96
_space_group_IT_number 4
_space_group_name_Hall 'P 2yb'
_space_group_name_H-M_alt 'P 1 21 1'
_symmetry_cell_setting monoclinic
_symmetry_space_group_name_Hall 'P 2yb'
_symmetry_space_group_name_H-M 'P 1 21 1'
_atom_sites_solution_hydrogens geom
_atom_sites_solution_primary direct
_atom_sites_solution_secondary difmap
_audit_creation_method SHELXL-97
_audit_update_record
;
2017-12-28 deposited with the CCDC.
2018-02-20 downloaded from the CCDC.
;
_cell_angle_alpha 90.00
_cell_angle_beta 94.636(5)
_cell_angle_gamma 90.00
_cell_formula_units_Z 2
_cell_length_a 8.1786(13)
_cell_length_b 21.633(3)
_cell_length_c 17.088(3)
_cell_measurement_reflns_used 6734
_cell_measurement_temperature 173(2)
_cell_measurement_theta_max 21.65
_cell_measurement_theta_min 2.23
_cell_volume 3013.4(8)
_computing_cell_refinement 'Bruker SAINT'
_computing_data_collection 'Bruker APEX2'
_computing_data_reduction 'Bruker SAINT'
_computing_molecular_graphics 'Bruker SHELXTL'
_computing_publication_material 'Bruker SHELXTL'
_computing_structure_refinement 'SHELXL-97 (Sheldrick, 2008)'
_computing_structure_solution 'SHELXS-97 (Sheldrick, 2008)'
_diffrn_ambient_temperature 173(2)
_diffrn_measured_fraction_theta_full 0.993
_diffrn_measured_fraction_theta_max 0.993
_diffrn_measurement_device_type 'Bruker APEX-II CCD'
_diffrn_measurement_method '\f and \w scans'
_diffrn_radiation_monochromator graphite
_diffrn_radiation_source 'fine-focus sealed tube'
_diffrn_radiation_type AgK\a
_diffrn_radiation_wavelength 0.5608
_diffrn_reflns_av_R_equivalents 0.0664
_diffrn_reflns_av_sigmaI/netI 0.0999
_diffrn_reflns_limit_h_max 9
_diffrn_reflns_limit_h_min -10
_diffrn_reflns_limit_k_max 26
_diffrn_reflns_limit_k_min -26
_diffrn_reflns_limit_l_max 19
_diffrn_reflns_limit_l_min -21
_diffrn_reflns_number 20982
_diffrn_reflns_theta_full 20.26
_diffrn_reflns_theta_max 20.26
_diffrn_reflns_theta_min 1.76
_exptl_absorpt_coefficient_mu 0.474
_exptl_absorpt_correction_T_max 0.7447
_exptl_absorpt_correction_T_min 0.5535
_exptl_absorpt_correction_type multi-scan
_exptl_absorpt_process_details
; 
 SADABS, Bruker (2006). APEX 2. Version 2.1. Bruker Analytical
 X-ray Solutions, Madison, Wisconsin, USA. 
;
_exptl_crystal_colour yellow
_exptl_crystal_density_diffrn 1.683
_exptl_crystal_density_method 'not measured'
_exptl_crystal_description prism
_exptl_crystal_F_000 1536
_exptl_crystal_size_max 0.59
_exptl_crystal_size_mid 0.44
_exptl_crystal_size_min 0.20
_refine_diff_density_max 2.609
_refine_diff_density_min -1.102
_refine_diff_density_rms 0.183
_refine_ls_abs_structure_details 'Flack H D (1983), Acta Cryst. A39, 876-881'
_refine_ls_abs_structure_Flack 0.00
_refine_ls_extinction_method none
_refine_ls_goodness_of_fit_ref 1.303
_refine_ls_hydrogen_treatment mixed
_refine_ls_matrix_type full
_refine_ls_number_parameters 793
_refine_ls_number_reflns 11415
_refine_ls_number_restraints 37
_refine_ls_restrained_S_all 1.302
_refine_ls_R_factor_all 0.1036
_refine_ls_R_factor_gt 0.0830
_refine_ls_shift/su_max 0.007
_refine_ls_shift/su_mean 0.000
_refine_ls_structure_factor_coef Fsqd
_refine_ls_weighting_details 'calc w=1/[\s^2^(Fo^2^)+(0.1000P)^2^+0.7504P] where P=(Fo^2^+2Fc^2^)/3'
_refine_ls_weighting_scheme calc
_refine_ls_wR_factor_gt 0.2130
_refine_ls_wR_factor_ref 0.2228
_reflns_number_gt 8949
_reflns_number_total 11415
_reflns_threshold_expression >2sigma(I)
_cod_data_source_file c8dt00213d2.cif
_cod_data_source_block igl0815a
_cod_depositor_comments
;
The following automatic conversions were performed:

'_symmetry_cell_setting' value 'Monoclinic' changed to 'monoclinic'
according to
/home/data/users/saulius/crontab/automatic-downloads/rss-feeds/RSC/lib/dictionaries/cif_core.dic
dictionary named 'cif_core.dic' version 2.4.2 from 2011-04-26.

Automatic conversion script
Id: cif_fix_values 4973 2017-02-22 13:04:09Z antanas 

 Adding full bibliography for 7045692--7045698.cif.
;
_cod_original_cell_volume 3013.5(8)
_cod_original_sg_symbol_H-M P2(1)
_cod_database_code 7045698

loop_
_symmetry_equiv_pos_as_xyz
'x, y, z'
'-x, y+1/2, -z'

loop_
_atom_site_label
_atom_site_type_symbol
_atom_site_fract_x
_atom_site_fract_y
_atom_site_fract_z
_atom_site_U_iso_or_equiv
_atom_site_adp_type
_atom_site_occupancy
_atom_site_symmetry_multiplicity
_atom_site_calc_flag
_atom_site_refinement_flags
Ag1 Ag 0.74843(11) 0.39971(4) -0.12797(5) 0.0297(2) Uani 1 1 d .
Ag2 Ag 0.30818(12) 0.24571(4) 0.62924(5) 0.0337(2) Uani 1 1 d .
N1 N 0.7367(10) 0.3247(4) 0.0281(5) 0.0150(17) Uani 1 1 d .
N2 N 0.6995(12) 0.2284(4) -0.0089(5) 0.024(2) Uani 1 1 d .
N3 N 0.7088(11) 0.2668(4) -0.0731(5) 0.023(2) Uani 1 1 d .
N4 N 0.7648(15) 0.4687(5) -0.2090(7) 0.042(3) Uani 1 1 d .
N5 N 0.3139(12) 0.3214(4) 0.4746(5) 0.021(2) Uani 1 1 d .
N6 N 0.3329(13) 0.4178(4) 0.5109(6) 0.030(2) Uani 1 1 d .
N7 N 0.3291(13) 0.3796(4) 0.5745(5) 0.028(2) Uani 1 1 d .
N8 N 0.2975(13) 0.1762(5) 0.7119(6) 0.035(2) Uani 1 1 d .
C1 C 0.7309(14) 0.3245(5) -0.0546(6) 0.023(2) Uani 1 1 d .
C2 C 0.7200(13) 0.2651(4) 0.0563(6) 0.020(2) Uani 1 1 d .
C3 C 0.7202(11) 0.2516(5) 0.1325(6) 0.022(2) Uani 1 1 d .
H3 H 0.7072 0.2104 0.1503 0.027 Uiso 1 1 calc R
C4 C 0.7409(14) 0.3019(5) 0.1857(6) 0.024(2) Uani 1 1 d .
C5 C 0.7408(17) 0.2915(7) 0.2674(7) 0.043(3) Uani 1 1 d .
H5 H 0.7236 0.2509 0.2864 0.051 Uiso 1 1 calc R
C6 C 0.7645(19) 0.3378(6) 0.3175(7) 0.044(3) Uani 1 1 d .
H6 H 0.7698 0.3301 0.3724 0.052 Uiso 1 1 calc R
C7 C 0.7819(19) 0.3985(8) 0.2894(7) 0.058(4) Uani 1 1 d .
H7 H 0.7941 0.4314 0.3263 0.069 Uiso 1 1 calc R
C8 C 0.782(2) 0.4118(5) 0.2118(7) 0.046(4) Uani 1 1 d .
H8 H 0.7958 0.4531 0.1948 0.056 Uiso 1 1 calc R
C9 C 0.7608(14) 0.3626(5) 0.1563(7) 0.024(2) Uani 1 1 d .
C10 C 0.7588(12) 0.3747(4) 0.0764(6) 0.019(2) Uani 1 1 d .
C11 C 0.7776(14) 0.4375(5) 0.0398(6) 0.0201(13) Uani 1 1 d .
C12 C 0.6453(15) 0.4732(5) 0.0166(7) 0.028(3) Uani 1 1 d .
C13 C 0.6776(16) 0.5295(5) -0.0198(7) 0.030(3) Uani 1 1 d .
H13 H 0.5875 0.5545 -0.0388 0.036 Uiso 1 1 calc R
C14 C 0.8340(14) 0.5499(5) -0.0293(7) 0.027(2) Uani 1 1 d .
C15 C 0.9604(13) 0.5141(5) -0.0020(8) 0.031(3) Uani 1 1 d .
H15 H 1.0680 0.5291 -0.0075 0.037 Uiso 1 1 calc R
C16 C 0.9452(15) 0.4562(5) 0.0341(8) 0.033(3) Uani 1 1 d .
C17 C 0.4757(14) 0.4520(6) 0.0285(10) 0.047(3) Uani 1 1 d .
H17A H 0.4449 0.4185 -0.0083 0.071 Uiso 1 1 calc R
H17B H 0.3991 0.4866 0.0193 0.071 Uiso 1 1 calc R
H17C H 0.4715 0.4371 0.0825 0.071 Uiso 1 1 calc R
C18 C 0.8619(19) 0.6104(6) -0.0706(9) 0.052(4) Uani 1 1 d .
H18A H 0.9509 0.6332 -0.0416 0.077 Uiso 1 1 calc R
H18B H 0.7612 0.6352 -0.0730 0.077 Uiso 1 1 calc R
H18C H 0.8916 0.6021 -0.1240 0.077 Uiso 1 1 calc R
C19 C 1.0875(14) 0.4188(6) 0.0670(9) 0.047(3) Uani 1 1 d .
H19A H 1.1653 0.4133 0.0269 0.071 Uiso 1 1 calc R
H19B H 1.0488 0.3783 0.0833 0.071 Uiso 1 1 calc R
H19C H 1.1419 0.4402 0.1125 0.071 Uiso 1 1 calc R
C20 C 0.6976(17) 0.2384(6) -0.1509(6) 0.038(3) Uani 1 1 d .
H20A H 0.7081 0.2705 -0.1908 0.057 Uiso 1 1 calc R
H20B H 0.5913 0.2177 -0.1605 0.057 Uiso 1 1 calc R
H20C H 0.7859 0.2081 -0.1537 0.057 Uiso 1 1 calc R
C21 C 0.6726(16) 0.1619(5) -0.0114(8) 0.036(3) Uani 1 1 d .
H21A H 0.7169 0.1434 0.0382 0.054 Uiso 1 1 calc R
H21B H 0.7281 0.1440 -0.0548 0.054 Uiso 1 1 calc R
H21C H 0.5547 0.1534 -0.0193 0.054 Uiso 1 1 calc R
C22 C 0.7821(17) 0.5075(6) -0.2517(9) 0.040(3) Uani 1 1 d .
C23 C 0.804(2) 0.5583(7) -0.3088(9) 0.052(4) Uani 1 1 d .
H23A H 0.8574 0.5936 -0.2814 0.077 Uiso 1 1 calc R
H23B H 0.6966 0.5710 -0.3331 0.077 Uiso 1 1 calc R
H23C H 0.8724 0.5437 -0.3496 0.077 Uiso 1 1 calc R
C24 C 0.3166(16) 0.3206(5) 0.5557(7) 0.030(3) Uani 1 1 d .
C25 C 0.3270(15) 0.3822(4) 0.4479(6) 0.025(2) Uani 1 1 d .
C26 C 0.3242(16) 0.3956(5) 0.3681(6) 0.032(3) Uani 1 1 d .
H26 H 0.3215 0.4370 0.3496 0.039 Uiso 1 1 calc R
C27 C 0.3253(14) 0.3469(5) 0.3175(6) 0.028(3) Uani 1 1 d .
C28 C 0.3231(18) 0.3565(5) 0.2336(7) 0.038(3) Uani 1 1 d .
H28 H 0.3251 0.3975 0.2139 0.045 Uiso 1 1 calc R
C29 C 0.318(2) 0.3098(7) 0.1835(8) 0.049(4) Uani 1 1 d .
H29 H 0.3176 0.3178 0.1288 0.058 Uiso 1 1 calc R
C30 C 0.3137(18) 0.2468(7) 0.2112(6) 0.047(3) Uani 1 1 d .
H30 H 0.3155 0.2136 0.1748 0.057 Uiso 1 1 calc R
C31 C 0.3069(17) 0.2345(6) 0.2882(7) 0.039(3) Uani 1 1 d .
H31 H 0.2962 0.1931 0.3057 0.046 Uiso 1 1 calc R
C32 C 0.3159(15) 0.2846(5) 0.3435(6) 0.025(2) Uani 1 1 d .
C33 C 0.3104(14) 0.2709(5) 0.4229(6) 0.022(2) Uani 1 1 d .
C34 C 0.2858(14) 0.2106(5) 0.4572(6) 0.0201(13) Uani 1 1 d .
C35 C 0.4206(14) 0.1756(5) 0.4873(7) 0.025(2) Uani 1 1 d .
C36 C 0.3906(16) 0.1183(5) 0.5255(8) 0.034(3) Uani 1 1 d .
H36 H 0.4807 0.0941 0.5465 0.040 Uiso 1 1 calc R
C37 C 0.2332(17) 0.0978(5) 0.5324(7) 0.033(3) Uani 1 1 d .
C38 C 0.1011(18) 0.1308(6) 0.4978(8) 0.042(3) Uani 1 1 d .
H38 H -0.0074 0.1153 0.4987 0.050 Uiso 1 1 calc R
C39 C 0.1309(14) 0.1882(6) 0.4608(7) 0.029(3) Uani 1 1 d .
C40 C 0.593(2) 0.1951(8) 0.4781(10) 0.060(4) Uani 1 1 d .
H40A H 0.6284 0.1787 0.4287 0.090 Uiso 1 1 calc R
H40B H 0.6652 0.1790 0.5221 0.090 Uiso 1 1 calc R
H40C H 0.5996 0.2403 0.4776 0.090 Uiso 1 1 calc R
C41 C 0.2014(19) 0.0377(6) 0.5763(9) 0.047(4) Uani 1 1 d .
H41A H 0.1816 0.0040 0.5384 0.070 Uiso 1 1 calc R
H41B H 0.1049 0.0429 0.6061 0.070 Uiso 1 1 calc R
H41C H 0.2971 0.0278 0.6123 0.070 Uiso 1 1 calc R
C42 C -0.0132(18) 0.2262(8) 0.4262(10) 0.058(4) Uani 1 1 d .
H42A H -0.0403 0.2580 0.4639 0.087 Uiso 1 1 calc R
H42B H -0.1082 0.1991 0.4147 0.087 Uiso 1 1 calc R
H42C H 0.0157 0.2459 0.3776 0.087 Uiso 1 1 calc R
C43 C 0.347(2) 0.4845(6) 0.5154(8) 0.044(4) Uani 1 1 d .
H43A H 0.4388 0.4956 0.5532 0.067 Uiso 1 1 calc R
H43B H 0.2452 0.5019 0.5324 0.067 Uiso 1 1 calc R
H43C H 0.3668 0.5010 0.4636 0.067 Uiso 1 1 calc R
C44 C 0.3401(19) 0.4067(7) 0.6550(7) 0.047(3) Uani 1 1 d .
H44A H 0.2457 0.4339 0.6605 0.070 Uiso 1 1 calc R
H44B H 0.4417 0.4307 0.6636 0.070 Uiso 1 1 calc R
H44C H 0.3402 0.3735 0.6939 0.070 Uiso 1 1 calc R
C45 C 0.2822(15) 0.1375(6) 0.7550(8) 0.032(3) Uani 1 1 d .
C46 C 0.267(2) 0.0881(7) 0.8084(9) 0.051(4) Uani 1 1 d .
H46A H 0.1816 0.0595 0.7871 0.076 Uiso 1 1 calc R
H46B H 0.2372 0.1045 0.8588 0.076 Uiso 1 1 calc R
H46C H 0.3718 0.0660 0.8162 0.076 Uiso 1 1 calc R
S1 S 0.7980(5) 0.38534(14) 0.55348(19) 0.0393(8) Uani 1 1 d D
S2 S 0.2652(5) 0.55454(15) 0.2443(2) 0.0458(9) Uani 1 1 d D
S3 S 0.3323(5) 0.59040(16) 0.7489(2) 0.0518(10) Uani 1 1 d D
S4 S 0.2408(4) 0.26339(12) 0.94781(17) 0.0276(6) Uani 1 1 d D
F1 F 0.9026(14) 0.2810(5) 0.6181(7) 0.086(4) Uani 1 1 d .
F2 F 0.7083(13) 0.3249(5) 0.6752(6) 0.072(3) Uani 1 1 d .
F3 F 0.9491(16) 0.3585(7) 0.6921(6) 0.101(4) Uani 1 1 d .
F4 F 0.0837(13) 0.6491(4) 0.2720(7) 0.080(3) Uani 1 1 d .
F5 F 0.3333(14) 0.6611(5) 0.3111(6) 0.070(3) Uani 1 1 d .
F6 F 0.1857(15) 0.6017(6) 0.3739(6) 0.087(4) Uani 1 1 d .
F7 F 0.1469(10) 0.4957(5) 0.7771(7) 0.076(3) Uani 1 1 d .
F8 F 0.3966(9) 0.4837(4) 0.8133(6) 0.053(2) Uani 1 1 d .
F9 F 0.2511(16) 0.5436(6) 0.8781(6) 0.090(4) Uani 1 1 d .
F10 F 0.1454(13) 0.3654(4) 0.8756(6) 0.070(3) Uani 1 1 d .
F11 F 0.3359(12) 0.3159(6) 0.8224(6) 0.078(3) Uani 1 1 d .
F12 F 0.0870(14) 0.2809(6) 0.8108(6) 0.090(4) Uani 1 1 d .
O1 O 0.6820(12) 0.3510(5) 0.5039(5) 0.052(3) Uani 1 1 d D
O2 O 0.9546(12) 0.3921(6) 0.5253(6) 0.069(3) Uani 1 1 d D
O3 O 0.7295(18) 0.4384(5) 0.5870(6) 0.074(4) Uani 1 1 d D
O4 O 0.4044(13) 0.5288(5) 0.2886(8) 0.074(4) Uani 1 1 d D
O5 O 0.1211(14) 0.5177(5) 0.2413(7) 0.068(3) Uani 1 1 d D
O6 O 0.3013(18) 0.5830(5) 0.1720(6) 0.071(4) Uani 1 1 d D
O7 O 0.370(2) 0.5626(6) 0.6784(7) 0.107(6) Uani 1 1 d D
O8 O 0.1930(15) 0.6291(5) 0.7480(9) 0.081(4) Uani 1 1 d D
O9 O 0.4691(15) 0.6160(6) 0.7960(10) 0.092(5) Uani 1 1 d D
O10 O 0.3617(11) 0.2992(4) 0.9922(5) 0.041(2) Uani 1 1 d D
O11 O 0.0830(11) 0.2622(4) 0.9793(6) 0.048(2) Uani 1 1 d D
O12 O 0.2974(15) 0.2057(4) 0.9182(6) 0.058(3) Uani 1 1 d D
C47 C 0.843(2) 0.3357(7) 0.6374(7) 0.051(4) Uani 1 1 d D
C48 C 0.215(2) 0.6195(7) 0.3037(8) 0.055(4) Uani 1 1 d D
C49 C 0.273(2) 0.5246(6) 0.8062(8) 0.049(4) Uani 1 1 d D
C50 C 0.200(2) 0.3085(7) 0.8584(8) 0.051(4) Uani 1 1 d D

loop_
_atom_site_aniso_label
_atom_site_aniso_U_11
_atom_site_aniso_U_22
_atom_site_aniso_U_33
_atom_site_aniso_U_23
_atom_site_aniso_U_13
_atom_site_aniso_U_12
Ag1 0.0389(5) 0.0227(4) 0.0281(5) 0.0055(4) 0.0054(3) -0.0009(4)
Ag2 0.0513(6) 0.0219(5) 0.0286(5) 0.0052(4) 0.0068(4) -0.0017(4)
N1 0.010(4) 0.009(4) 0.025(5) -0.002(3) 0.000(3) -0.002(3)
N2 0.037(6) 0.017(5) 0.018(5) -0.004(3) 0.003(4) 0.000(3)
N3 0.030(5) 0.016(5) 0.023(5) 0.003(4) 0.001(4) 0.009(3)
N4 0.065(9) 0.024(6) 0.036(7) -0.002(5) 0.011(5) 0.004(5)
N5 0.048(6) 0.002(4) 0.014(5) -0.001(3) 0.000(4) 0.008(3)
N6 0.049(7) 0.014(5) 0.028(6) 0.001(4) 0.005(4) -0.010(4)
N7 0.059(7) 0.016(5) 0.011(5) -0.002(3) 0.010(4) -0.002(4)
N8 0.035(7) 0.037(7) 0.035(6) 0.002(5) 0.005(5) 0.000(4)
C1 0.026(6) 0.027(6) 0.017(6) 0.005(4) 0.004(4) 0.001(4)
C2 0.027(6) 0.008(5) 0.025(6) 0.001(4) -0.001(4) 0.000(4)
C3 0.016(5) 0.015(5) 0.035(6) -0.006(5) -0.002(4) 0.004(4)
C4 0.046(7) 0.006(5) 0.021(6) -0.002(4) 0.002(5) 0.003(4)
C5 0.049(9) 0.051(9) 0.027(7) 0.010(6) 0.003(6) 0.027(6)
C6 0.082(11) 0.030(7) 0.019(7) 0.001(5) 0.007(6) 0.014(6)
C7 0.098(12) 0.049(9) 0.026(7) -0.023(7) 0.005(7) 0.019(9)
C8 0.108(13) 0.003(6) 0.025(7) -0.002(4) -0.013(7) 0.000(6)
C9 0.034(7) 0.007(5) 0.032(6) -0.003(4) 0.002(5) 0.002(4)
C10 0.018(6) 0.007(4) 0.030(6) 0.000(4) -0.003(4) -0.001(3)
C11 0.029(4) 0.012(3) 0.020(3) 0.001(2) 0.007(3) 0.000(3)
C12 0.032(7) 0.016(6) 0.036(7) 0.003(5) 0.010(5) 0.000(4)
C13 0.053(9) 0.012(6) 0.026(7) 0.007(5) 0.007(5) 0.004(5)
C14 0.030(7) 0.024(6) 0.028(6) -0.002(5) 0.013(5) -0.005(5)
C15 0.013(6) 0.019(6) 0.062(8) 0.003(5) 0.012(5) -0.007(4)
C16 0.026(7) 0.025(6) 0.049(8) 0.008(5) 0.004(5) -0.006(5)
C17 0.009(4) 0.040(5) 0.093(8) 0.026(5) 0.007(4) 0.008(3)
C18 0.071(11) 0.027(7) 0.062(10) 0.018(6) 0.033(8) -0.009(6)
C19 0.009(4) 0.040(5) 0.093(8) 0.026(5) 0.007(4) 0.008(3)
C20 0.071(9) 0.030(7) 0.014(6) -0.010(5) 0.001(5) -0.012(6)
C21 0.049(8) 0.009(5) 0.049(8) -0.006(5) -0.001(6) 0.009(5)
C22 0.051(9) 0.026(7) 0.043(8) -0.011(6) 0.004(6) 0.002(6)
C23 0.076(11) 0.030(8) 0.049(9) 0.011(6) 0.006(7) 0.005(6)
C24 0.054(8) 0.011(5) 0.025(6) 0.005(4) 0.014(5) 0.003(5)
C25 0.047(7) 0.010(5) 0.018(6) 0.003(4) 0.005(4) 0.004(4)
C26 0.076(8) 0.010(5) 0.013(5) 0.010(5) 0.009(5) 0.005(5)
C27 0.038(7) 0.021(6) 0.024(6) 0.009(4) -0.002(5) 0.015(5)
C28 0.078(10) 0.017(6) 0.020(6) 0.008(5) 0.012(6) 0.012(6)
C29 0.082(11) 0.046(8) 0.017(7) 0.009(6) 0.004(6) 0.021(7)
C30 0.092(11) 0.038(7) 0.011(6) -0.004(6) -0.005(5) 0.019(8)
C31 0.055(9) 0.026(7) 0.034(7) -0.008(5) 0.001(6) 0.005(5)
C32 0.045(7) 0.021(6) 0.010(5) -0.003(4) -0.003(4) 0.004(5)
C33 0.043(7) 0.005(4) 0.019(6) -0.003(4) 0.005(5) -0.001(4)
C34 0.029(4) 0.012(3) 0.020(3) 0.001(2) 0.007(3) 0.000(3)
C35 0.030(7) 0.011(5) 0.036(7) 0.000(4) 0.009(5) 0.003(4)
C36 0.043(8) 0.021(6) 0.039(8) 0.011(5) 0.016(6) 0.009(5)
C37 0.062(9) 0.012(6) 0.025(7) 0.004(5) 0.008(5) 0.001(5)
C38 0.054(9) 0.037(7) 0.037(8) -0.002(6) 0.018(6) -0.020(6)
C39 0.025(7) 0.028(6) 0.034(7) 0.006(5) -0.001(5) -0.002(5)
C40 0.076(12) 0.044(9) 0.061(10) 0.003(7) 0.015(8) 0.012(8)
C41 0.067(10) 0.021(7) 0.054(9) 0.001(6) 0.014(7) 0.006(6)
C42 0.041(9) 0.068(11) 0.064(10) 0.026(8) -0.003(7) 0.000(7)
C43 0.083(11) 0.015(6) 0.035(8) -0.001(5) 0.003(7) -0.003(6)
C44 0.087(11) 0.028(8) 0.026(7) -0.010(6) 0.009(6) -0.003(7)
C45 0.035(8) 0.021(6) 0.039(8) -0.009(6) 0.006(5) -0.005(5)
C46 0.070(11) 0.034(8) 0.047(9) 0.002(6) -0.001(7) -0.020(7)
S1 0.060(2) 0.032(2) 0.0248(17) 0.0034(12) -0.0022(13) 0.0037(13)
S2 0.073(3) 0.0170(16) 0.048(2) 0.0093(14) 0.0096(17) -0.0014(14)
S3 0.077(3) 0.0239(18) 0.057(3) -0.0081(16) 0.0183(19) -0.0066(16)
S4 0.0398(18) 0.0196(15) 0.0229(15) 0.0044(10) -0.0007(11) 0.0015(10)
F1 0.102(9) 0.067(7) 0.091(8) 0.032(6) 0.020(6) 0.057(6)
F2 0.071(7) 0.076(7) 0.072(7) 0.042(6) 0.015(5) 0.014(5)
F3 0.119(10) 0.128(11) 0.045(6) 0.015(7) -0.047(6) 0.012(8)
F4 0.073(7) 0.042(5) 0.123(10) -0.011(6) -0.002(6) 0.025(5)
F5 0.101(8) 0.052(6) 0.059(6) 0.001(5) 0.008(5) -0.023(5)
F6 0.107(10) 0.088(9) 0.071(8) -0.001(6) 0.048(7) -0.028(6)
F7 0.020(5) 0.068(7) 0.138(10) 0.006(6) -0.010(5) -0.008(4)
F8 0.034(5) 0.035(4) 0.089(7) 0.006(4) 0.007(4) 0.007(3)
F9 0.147(11) 0.073(8) 0.055(7) -0.005(5) 0.048(7) 0.011(7)
F10 0.082(7) 0.050(6) 0.079(7) 0.028(5) 0.016(5) 0.039(5)
F11 0.063(7) 0.129(10) 0.044(6) 0.043(6) 0.014(5) 0.013(6)
F12 0.092(8) 0.118(10) 0.053(7) -0.004(6) -0.039(6) 0.024(7)
O1 0.052(7) 0.070(7) 0.033(6) 0.005(5) -0.002(4) -0.007(5)
O2 0.079(8) 0.075(8) 0.054(7) 0.027(6) 0.001(5) -0.004(7)
O3 0.142(12) 0.039(7) 0.039(7) -0.003(5) 0.002(6) 0.016(6)
O4 0.067(8) 0.046(7) 0.111(11) 0.035(7) 0.022(7) 0.011(5)
O5 0.081(9) 0.058(8) 0.063(8) 0.000(6) -0.008(6) -0.031(6)
O6 0.148(12) 0.030(6) 0.037(6) 0.006(5) 0.009(6) -0.013(6)
O7 0.216(19) 0.057(9) 0.054(9) -0.014(7) 0.045(10) -0.039(9)
O8 0.088(10) 0.029(6) 0.120(12) -0.004(6) -0.022(8) 0.005(6)
O9 0.075(9) 0.048(8) 0.150(14) -0.041(8) -0.017(9) -0.020(6)
O10 0.045(6) 0.043(6) 0.034(5) -0.012(4) -0.004(4) -0.002(4)
O11 0.050(6) 0.036(6) 0.060(7) 0.012(4) 0.010(4) -0.003(4)
O12 0.091(9) 0.028(6) 0.054(7) -0.008(5) 0.002(6) 0.017(5)
C47 0.074(12) 0.044(9) 0.033(8) -0.004(6) 0.007(7) 0.008(7)
C48 0.060(11) 0.073(12) 0.033(8) 0.006(8) 0.007(7) -0.005(9)
C49 0.056(10) 0.044(9) 0.049(9) -0.021(7) 0.027(7) -0.009(7)
C50 0.068(11) 0.039(9) 0.048(10) 0.028(7) 0.015(8) 0.006(7)

loop_
_atom_type_symbol
_atom_type_description
_atom_type_scat_dispersion_real
_atom_type_scat_dispersion_imag
_atom_type_scat_source
C C 0.0015 0.0009 'International Tables Vol C Tables 4.2.6.8 and 6.1.1.4'
H H 0.0000 0.0000 'International Tables Vol C Tables 4.2.6.8 and 6.1.1.4'
N N 0.0030 0.0019 'International Tables Vol C Tables 4.2.6.8 and 6.1.1.4'
O O 0.0056 0.0036 'International Tables Vol C Tables 4.2.6.8 and 6.1.1.4'
F F 0.0096 0.0061 'International Tables Vol C Tables 4.2.6.8 and 6.1.1.4'
S S 0.0826 0.0763 'International Tables Vol C Tables 4.2.6.8 and 6.1.1.4'
Ag Ag -1.6473 0.7167 'International Tables Vol C Tables 4.2.6.8 and 6.1.1.4'

loop_
_geom_angle_atom_site_label_1
_geom_angle_atom_site_label_2
_geom_angle_atom_site_label_3
_geom_angle
N4 Ag1 C1 174.8(4)
C24 Ag2 N8 174.6(4)
C10 N1 C2 122.6(9)
C10 N1 C1 126.9(9)
C2 N1 C1 110.5(8)
C2 N2 N3 106.7(8)
C2 N2 C21 127.3(10)
N3 N2 C21 126.0(9)
C1 N3 N2 113.6(9)
C1 N3 C20 128.6(9)
N2 N3 C20 117.8(9)
C22 N4 Ag1 176.1(13)
C24 N5 C25 109.9(8)
C24 N5 C33 128.2(8)
C25 N5 C33 121.7(8)
C25 N6 N7 107.1(8)
C25 N6 C43 128.4(10)
N7 N6 C43 124.4(10)
C24 N7 N6 113.3(9)
C24 N7 C44 127.2(10)
N6 N7 C44 119.5(9)
C45 N8 Ag2 175.8(11)
N3 C1 N1 103.8(9)
N3 C1 Ag1 128.7(8)
N1 C1 Ag1 127.4(8)
C3 C2 N2 131.2(9)
C3 C2 N1 123.4(9)
N2 C2 N1 105.4(9)
C2 C3 C4 116.6(10)
C2 C3 H3 121.7
C4 C3 H3 121.7
C5 C4 C3 120.0(10)
C5 C4 C9 120.4(10)
C3 C4 C9 119.6(10)
C6 C5 C4 120.4(13)
C6 C5 H5 119.8
C4 C5 H5 119.8
C5 C6 C7 119.9(12)
C5 C6 H6 120.0
C7 C6 H6 120.0
C8 C7 C6 122.6(12)
C8 C7 H7 118.7
C6 C7 H7 118.7
C7 C8 C9 118.8(12)
C7 C8 H8 120.6
C9 C8 H8 120.6
C10 C9 C4 122.0(9)
C10 C9 C8 120.3(10)
C4 C9 C8 117.7(10)
N1 C10 C9 115.8(9)
N1 C10 C11 118.4(9)
C9 C10 C11 125.7(9)
C12 C11 C16 124.0(10)
C12 C11 C10 121.7(10)
C16 C11 C10 114.2(10)
C11 C12 C13 116.6(11)
C11 C12 C17 120.8(10)
C13 C12 C17 122.6(11)
C14 C13 C12 122.8(12)
C14 C13 H13 118.6
C12 C13 H13 118.6
C15 C14 C13 118.0(11)
C15 C14 C18 121.3(11)
C13 C14 C18 120.7(12)
C14 C15 C16 124.9(10)
C14 C15 H15 117.5
C16 C15 H15 117.5
C15 C16 C11 113.4(10)
C15 C16 C19 123.8(11)
C11 C16 C19 122.7(11)
C12 C17 H17A 109.5
C12 C17 H17B 109.5
H17A C17 H17B 109.5
C12 C17 H17C 109.5
H17A C17 H17C 109.5
H17B C17 H17C 109.5
C14 C18 H18A 109.5
C14 C18 H18B 109.5
H18A C18 H18B 109.5
C14 C18 H18C 109.5
H18A C18 H18C 109.5
H18B C18 H18C 109.5
C16 C19 H19A 109.5
C16 C19 H19B 109.5
H19A C19 H19B 109.5
C16 C19 H19C 109.5
H19A C19 H19C 109.5
H19B C19 H19C 109.5
N3 C20 H20A 109.5
N3 C20 H20B 109.5
H20A C20 H20B 109.5
N3 C20 H20C 109.5
H20A C20 H20C 109.5
H20B C20 H20C 109.5
N2 C21 H21A 109.5
N2 C21 H21B 109.5
H21A C21 H21B 109.5
N2 C21 H21C 109.5
H21A C21 H21C 109.5
H21B C21 H21C 109.5
N4 C22 C23 179.3(16)
C22 C23 H23A 109.5
C22 C23 H23B 109.5
H23A C23 H23B 109.5
C22 C23 H23C 109.5
H23A C23 H23C 109.5
H23B C23 H23C 109.5
N7 C24 N5 103.2(9)
N7 C24 Ag2 128.3(8)
N5 C24 Ag2 128.5(8)
N6 C25 C26 132.4(10)
N6 C25 N5 106.4(9)
C26 C25 N5 121.2(9)
C27 C26 C25 117.4(10)
C27 C26 H26 121.3
C25 C26 H26 121.3
C26 C27 C32 122.1(10)
C26 C27 C28 121.2(10)
C32 C27 C28 116.6(10)
C29 C28 C27 122.0(11)
C29 C28 H28 119.0
C27 C28 H28 119.0
C28 C29 C30 120.5(12)
C28 C29 H29 119.7
C30 C29 H29 119.7
C31 C30 C29 120.7(12)
C31 C30 H30 119.6
C29 C30 H30 119.6
C30 C31 C32 119.3(12)
C30 C31 H31 120.4
C32 C31 H31 120.4
C33 C32 C27 120.8(9)
C33 C32 C31 118.4(10)
C27 C32 C31 120.8(10)
C32 C33 N5 116.5(9)
C32 C33 C34 127.0(9)
N5 C33 C34 116.3(8)
C39 C34 C35 120.0(11)
C39 C34 C33 119.8(11)
C35 C34 C33 120.2(10)
C34 C35 C36 118.4(11)
C34 C35 C40 122.2(11)
C36 C35 C40 119.3(11)
C37 C36 C35 121.0(12)
C37 C36 H36 119.5
C35 C36 H36 119.5
C36 C37 C38 119.9(11)
C36 C37 C41 120.9(12)
C38 C37 C41 119.2(12)
C37 C38 C39 118.9(12)
C37 C38 H38 120.5
C39 C38 H38 120.5
C34 C39 C38 121.5(12)
C34 C39 C42 119.1(11)
C38 C39 C42 119.3(12)
C35 C40 H40A 109.5
C35 C40 H40B 109.5
H40A C40 H40B 109.5
C35 C40 H40C 109.5
H40A C40 H40C 109.5
H40B C40 H40C 109.5
C37 C41 H41A 109.5
C37 C41 H41B 109.5
H41A C41 H41B 109.5
C37 C41 H41C 109.5
H41A C41 H41C 109.5
H41B C41 H41C 109.5
C39 C42 H42A 109.5
C39 C42 H42B 109.5
H42A C42 H42B 109.5
C39 C42 H42C 109.5
H42A C42 H42C 109.5
H42B C42 H42C 109.5
N6 C43 H43A 109.5
N6 C43 H43B 109.5
H43A C43 H43B 109.5
N6 C43 H43C 109.5
H43A C43 H43C 109.5
H43B C43 H43C 109.5
N7 C44 H44A 109.5
N7 C44 H44B 109.5
H44A C44 H44B 109.5
N7 C44 H44C 109.5
H44A C44 H44C 109.5
H44B C44 H44C 109.5
N8 C45 C46 178.4(14)
C45 C46 H46A 109.5
C45 C46 H46B 109.5
H46A C46 H46B 109.5
C45 C46 H46C 109.5
H46A C46 H46C 109.5
H46B C46 H46C 109.5
O2 S1 O3 116.9(9)
O2 S1 O1 115.5(7)
O3 S1 O1 113.3(8)
O2 S1 C47 101.5(7)
O3 S1 C47 102.9(7)
O1 S1 C47 104.2(7)
O5 S2 O4 115.1(8)
O5 S2 O6 116.1(8)
O4 S2 O6 114.4(8)
O5 S2 C48 103.3(8)
O4 S2 C48 102.3(8)
O6 S2 C48 102.9(7)
O7 S3 O8 118.4(11)
O7 S3 O9 115.7(11)
O8 S3 O9 111.7(8)
O7 S3 C49 102.3(7)
O8 S3 C49 102.7(8)
O9 S3 C49 103.3(9)
O10 S4 O12 115.4(7)
O10 S4 O11 114.5(6)
O12 S4 O11 116.1(6)
O10 S4 C50 103.2(7)
O12 S4 C50 102.3(7)
O11 S4 C50 102.3(7)
F3 C47 F1 106.0(13)
F3 C47 F2 104.0(12)
F1 C47 F2 107.2(12)
F3 C47 S1 115.0(11)
F1 C47 S1 112.8(9)
F2 C47 S1 111.2(10)
F6 C48 F5 107.5(12)
F6 C48 F4 108.6(13)
F5 C48 F4 105.7(14)
F6 C48 S2 110.9(12)
F5 C48 S2 112.6(10)
F4 C48 S2 111.2(10)
F7 C49 F9 110.5(13)
F7 C49 F8 107.0(12)
F9 C49 F8 106.2(13)
F7 C49 S3 114.7(12)
F9 C49 S3 108.7(10)
F8 C49 S3 109.4(9)
F12 C50 F11 109.8(14)
F12 C50 F10 108.7(13)
F11 C50 F10 107.1(12)
F12 C50 S4 110.3(10)
F11 C50 S4 110.4(10)
F10 C50 S4 110.4(10)

loop_
_geom_bond_atom_site_label_1
_geom_bond_atom_site_label_2
_geom_bond_distance
Ag1 N4 2.047(11)
Ag1 C1 2.065(11)
Ag2 C24 2.056(11)
Ag2 N8 2.070(11)
N1 C10 1.364(13)
N1 C2 1.387(13)
N1 C1 1.410(13)
N2 C2 1.368(13)
N2 N3 1.383(12)
N2 C21 1.456(14)
N3 C1 1.298(15)
N3 C20 1.461(14)
N4 C22 1.128(18)
N5 C24 1.384(14)
N5 C25 1.399(12)
N5 C33 1.404(13)
N6 C25 1.320(14)
N6 N7 1.367(13)
N6 C43 1.450(15)
N7 C24 1.318(14)
N7 C44 1.492(14)
N8 C45 1.130(16)
C2 C3 1.335(15)
C3 C4 1.419(15)
C3 H3 0.9500
C4 C5 1.415(17)
C4 C9 1.419(14)
C5 C6 1.32(2)
C5 H5 0.9500
C6 C7 1.41(2)
C6 H6 0.9500
C7 C8 1.357(18)
C7 H7 0.9500
C8 C9 1.428(15)
C8 H8 0.9500
C9 C10 1.388(16)
C10 C11 1.509(14)
C11 C12 1.362(17)
C11 C16 1.440(16)
C12 C13 1.401(16)
C12 C17 1.491(16)
C13 C14 1.376(17)
C13 H13 0.9500
C14 C15 1.345(17)
C14 C18 1.513(16)
C15 C16 1.407(16)
C15 H15 0.9500
C16 C19 1.490(17)
C17 H17A 0.9800
C17 H17B 0.9800
C17 H17C 0.9800
C18 H18A 0.9800
C18 H18B 0.9800
C18 H18C 0.9800
C19 H19A 0.9800
C19 H19B 0.9800
C19 H19C 0.9800
C20 H20A 0.9800
C20 H20B 0.9800
C20 H20C 0.9800
C21 H21A 0.9800
C21 H21B 0.9800
C21 H21C 0.9800
C22 C23 1.49(2)
C23 H23A 0.9800
C23 H23B 0.9800
C23 H23C 0.9800
C25 C26 1.394(14)
C26 C27 1.362(16)
C26 H26 0.9500
C27 C32 1.424(16)
C27 C28 1.448(16)
C28 C29 1.322(19)
C28 H28 0.9500
C29 C30 1.45(2)
C29 H29 0.9500
C30 C31 1.348(17)
C30 H30 0.9500
C31 C32 1.435(15)
C31 H31 0.9500
C32 C33 1.394(15)
C33 C34 1.451(14)
C34 C39 1.362(16)
C34 C35 1.400(16)
C35 C36 1.432(16)
C35 C40 1.49(2)
C36 C37 1.376(18)
C36 H36 0.9500
C37 C38 1.39(2)
C37 C41 1.533(17)
C38 C39 1.424(17)
C38 H38 0.9500
C39 C42 1.516(19)
C40 H40A 0.9800
C40 H40B 0.9800
C40 H40C 0.9800
C41 H41A 0.9800
C41 H41B 0.9800
C41 H41C 0.9800
C42 H42A 0.9800
C42 H42B 0.9800
C42 H42C 0.9800
C43 H43A 0.9800
C43 H43B 0.9800
C43 H43C 0.9800
C44 H44A 0.9800
C44 H44B 0.9800
C44 H44C 0.9800
C45 C46 1.417(19)
C46 H46A 0.9800
C46 H46B 0.9800
C46 H46C 0.9800
S1 O2 1.411(10)
S1 O3 1.419(10)
S1 O1 1.429(9)
S1 C47 1.806(11)
S2 O5 1.420(9)
S2 O4 1.429(10)
S2 O6 1.433(9)
S2 C48 1.801(12)
S3 O7 1.401(10)
S3 O8 1.413(10)
S3 O9 1.435(10)
S3 C49 1.816(12)
S4 O10 1.425(8)
S4 O12 1.436(8)
S4 O11 1.439(8)
S4 C50 1.821(11)
F1 C47 1.331(17)
F2 C47 1.344(18)
F3 C47 1.316(19)
F4 C48 1.326(19)
F5 C48 1.323(19)
F6 C48 1.299(17)
F7 C49 1.272(18)
F8 C49 1.342(17)
F9 C49 1.320(16)
F10 C50 1.349(19)
F11 C50 1.325(17)
F12 C50 1.32(2)

loop_
_geom_torsion_atom_site_label_1
_geom_torsion_atom_site_label_2
_geom_torsion_atom_site_label_3
_geom_torsion_atom_site_label_4
_geom_torsion
C2 N2 N3 C1 -0.9(12)
C21 N2 N3 C1 178.9(11)
C2 N2 N3 C20 177.5(10)
C21 N2 N3 C20 -2.7(16)
C1 Ag1 N4 C22 -119(15)
C25 N6 N7 C24 -1.6(14)
C43 N6 N7 C24 -179.6(12)
C25 N6 N7 C44 177.9(11)
C43 N6 N7 C44 -0.1(18)
C24 Ag2 N8 C45 106(14)
N2 N3 C1 N1 0.0(12)
C20 N3 C1 N1 -178.2(10)
N2 N3 C1 Ag1 -178.8(8)
C20 N3 C1 Ag1 3.0(17)
C10 N1 C1 N3 179.7(9)
C2 N1 C1 N3 1.0(12)
C10 N1 C1 Ag1 -1.5(15)
C2 N1 C1 Ag1 179.7(7)
N4 Ag1 C1 N3 -5(6)
N4 Ag1 C1 N1 177(5)
N3 N2 C2 C3 179.4(11)
C21 N2 C2 C3 -0.4(19)
N3 N2 C2 N1 1.5(11)
C21 N2 C2 N1 -178.4(10)
C10 N1 C2 C3 1.6(15)
C1 N1 C2 C3 -179.6(10)
C10 N1 C2 N2 179.7(9)
C1 N1 C2 N2 -1.5(11)
N2 C2 C3 C4 -178.4(11)
N1 C2 C3 C4 -0.8(15)
C2 C3 C4 C5 179.3(11)
C2 C3 C4 C9 -0.3(15)
C3 C4 C5 C6 178.1(12)
C9 C4 C5 C6 -2(2)
C4 C5 C6 C7 3(2)
C5 C6 C7 C8 -3(2)
C6 C7 C8 C9 1(2)
C5 C4 C9 C10 -178.9(11)
C3 C4 C9 C10 0.8(17)
C5 C4 C9 C8 0.6(18)
C3 C4 C9 C8 -179.8(12)
C7 C8 C9 C10 179.4(13)
C7 C8 C9 C4 0(2)
C2 N1 C10 C9 -1.0(14)
C1 N1 C10 C9 -179.6(10)
C2 N1 C10 C11 179.3(9)
C1 N1 C10 C11 0.7(15)
C4 C9 C10 N1 -0.1(16)
C8 C9 C10 N1 -179.5(11)
C4 C9 C10 C11 179.5(10)
C8 C9 C10 C11 0.1(18)
N1 C10 C11 C12 86.9(13)
C9 C10 C11 C12 -92.7(15)
N1 C10 C11 C16 -94.7(12)
C9 C10 C11 C16 85.7(13)
C16 C11 C12 C13 4.6(17)
C10 C11 C12 C13 -177.2(10)
C16 C11 C12 C17 -176.6(12)
C10 C11 C12 C17 1.6(18)
C11 C12 C13 C14 -2.8(18)
C17 C12 C13 C14 178.4(12)
C12 C13 C14 C15 -0.3(18)
C12 C13 C14 C18 178.7(12)
C13 C14 C15 C16 1.7(19)
C18 C14 C15 C16 -177.3(13)
C14 C15 C16 C11 0.0(18)
C14 C15 C16 C19 -177.2(13)
C12 C11 C16 C15 -3.3(17)
C10 C11 C16 C15 178.4(10)
C12 C11 C16 C19 173.9(13)
C10 C11 C16 C19 -4.4(17)
Ag1 N4 C22 C23 142(100)
N6 N7 C24 N5 0.5(14)
C44 N7 C24 N5 -178.9(12)
N6 N7 C24 Ag2 179.4(9)
C44 N7 C24 Ag2 0(2)
C25 N5 C24 N7 0.7(14)
C33 N5 C24 N7 176.4(11)
C25 N5 C24 Ag2 -178.2(9)
C33 N5 C24 Ag2 -2.4(19)
N8 Ag2 C24 N7 9(6)
N8 Ag2 C24 N5 -172(5)
N7 N6 C25 C26 178.6(13)
C43 N6 C25 C26 -4(2)
N7 N6 C25 N5 1.9(13)
C43 N6 C25 N5 179.8(12)
C24 N5 C25 N6 -1.7(14)
C33 N5 C25 N6 -177.8(10)
C24 N5 C25 C26 -178.8(11)
C33 N5 C25 C26 5.1(18)
N6 C25 C26 C27 177.1(13)
N5 C25 C26 C27 -6.6(18)
C25 C26 C27 C32 5.2(18)
C25 C26 C27 C28 -179.8(12)
C26 C27 C28 C29 -177.5(14)
C32 C27 C28 C29 -2(2)
C27 C28 C29 C30 0(2)
C28 C29 C30 C31 3(2)
C29 C30 C31 C32 -4(2)
C26 C27 C32 C33 -2.1(18)
C28 C27 C32 C33 -177.3(11)
C26 C27 C32 C31 176.0(12)
C28 C27 C32 C31 0.8(18)
C30 C31 C32 C33 -179.3(12)
C30 C31 C32 C27 3(2)
C27 C32 C33 N5 0.3(17)
C31 C32 C33 N5 -177.9(11)
C27 C32 C33 C34 173.9(11)
C31 C32 C33 C34 -4.2(19)
C24 N5 C33 C32 -177.1(11)
C25 N5 C33 C32 -1.8(16)
C24 N5 C33 C34 8.6(17)
C25 N5 C33 C34 -176.1(10)
C32 C33 C34 C39 -83.7(15)
N5 C33 C34 C39 90.0(14)
C32 C33 C34 C35 96.9(15)
N5 C33 C34 C35 -89.4(12)
C39 C34 C35 C36 -3.7(16)
C33 C34 C35 C36 175.7(10)
C39 C34 C35 C40 174.1(12)
C33 C34 C35 C40 -6.5(17)
C34 C35 C36 C37 0.3(18)
C40 C35 C36 C37 -177.6(12)
C35 C36 C37 C38 4.0(19)
C35 C36 C37 C41 -177.6(11)
C36 C37 C38 C39 -4.9(18)
C41 C37 C38 C39 176.6(11)
C35 C34 C39 C38 2.8(17)
C33 C34 C39 C38 -176.6(10)
C35 C34 C39 C42 -178.6(12)
C33 C34 C39 C42 2.0(17)
C37 C38 C39 C34 1.6(18)
C37 C38 C39 C42 -177.1(13)
Ag2 N8 C45 C46 122(50)
O2 S1 C47 F3 60.0(14)
O3 S1 C47 F3 -61.3(14)
O1 S1 C47 F3 -179.7(12)
O2 S1 C47 F1 -61.7(14)
O3 S1 C47 F1 176.9(13)
O1 S1 C47 F1 58.5(14)
O2 S1 C47 F2 177.9(11)
O3 S1 C47 F2 56.6(13)
O1 S1 C47 F2 -61.9(12)
O5 S2 C48 F6 61.9(14)
O4 S2 C48 F6 -57.9(13)
O6 S2 C48 F6 -176.9(12)
O5 S2 C48 F5 -177.5(11)
O4 S2 C48 F5 62.6(13)
O6 S2 C48 F5 -56.4(14)
O5 S2 C48 F4 -59.1(13)
O4 S2 C48 F4 -178.9(11)
O6 S2 C48 F4 62.1(13)
O7 S3 C49 F7 -62.4(14)
O8 S3 C49 F7 60.8(13)
O9 S3 C49 F7 177.1(12)
O7 S3 C49 F9 173.3(13)
O8 S3 C49 F9 -63.4(14)
O9 S3 C49 F9 52.8(14)
O7 S3 C49 F8 57.8(14)
O8 S3 C49 F8 -178.9(11)
O9 S3 C49 F8 -62.7(12)
O10 S4 C50 F12 -179.5(11)
O12 S4 C50 F12 60.3(13)
O11 S4 C50 F12 -60.3(13)
O10 S4 C50 F11 58.9(13)
O12 S4 C50 F11 -61.3(14)
O11 S4 C50 F11 178.1(12)
O10 S4 C50 F10 -59.4(12)
O12 S4 C50 F10 -179.6(11)
O11 S4 C50 F10 59.8(13)
